data_2019472
loop_
_publ_author_name
'Krause, Jeanette A.'
'Zhao, Daoli'
'Chatterjee, Sayandev'
'Falcon, Roland'
'Stoltz, Kristen'
'Warren, John C.'
'Wiswell, Sara E.'
'Connick, William B.'
'Collins, Sibrina N.'

_publ_section_title
;
 In-house and synchrotron X-ray diffraction studies of
 2-phenyl-1,10-phenanthroline, protonated salts, complexes with gold(III)
 and copper(II), and an orthometallation product with palladium(II)
;
_journal_coeditor_code GZ3246
_journal_issue 3
_journal_name_full 'Acta Crystallographica Section C'
_journal_page_first 260
_journal_page_last 266
_journal_paper_doi 10.1107/S2053229614001843
_journal_volume 70
_journal_year 2014
_chemical_formula_iupac 'C18 H13 N2 +, P F6 -'
_chemical_formula_moiety 'C18 H13 N2 +, P F6 -'
_chemical_formula_sum 'C18 H13 F6 N2 P'
_chemical_formula_weight 402.27
_chemical_name_systematic
;
2-Phenyl-1,10-phenanthrolin-1-ium hexafluoridophosphate
;
_space_group_IT_number 2
_symmetry_cell_setting triclinic
_symmetry_space_group_name_Hall '-P 1'
_symmetry_space_group_name_H-M 'P -1'
_atom_sites_solution_hydrogens mixed
_atom_sites_solution_primary direct
_atom_sites_solution_secondary difmap
_audit_creation_method SHELXL-97
_cell_angle_alpha 103.713(3)
_cell_angle_beta 90.801(3)
_cell_angle_gamma 104.707(3)
_cell_formula_units_Z 2
_cell_length_a 7.5798(8)
_cell_length_b 10.6930(12)
_cell_length_c 10.9157(12)
_cell_measurement_reflns_used 3494
_cell_measurement_temperature 173(2)
_cell_measurement_theta_max 27.12
_cell_measurement_theta_min 2.10
_cell_volume 828.75(16)
_computing_cell_refinement 'SAINT (Bruker, 2005)'
_computing_data_collection 'APEX2 (Bruker, 2005)'
_computing_data_reduction 'SAINT (Bruker, 2005)'
_computing_molecular_graphics 'SHELXTL (Sheldrick, 2008<i>b</i>)'
_computing_publication_material 'SHELXTL (Sheldrick, 2008<i>b</i>)'
_computing_structure_refinement 'SHELXTL (Sheldrick, 2008<i>b</i>)'
_computing_structure_solution 'SHELXTL (Sheldrick, 2008<i>b</i>)'
_diffrn_ambient_temperature 173(2)
_diffrn_measured_fraction_theta_full 0.975
_diffrn_measured_fraction_theta_max 0.975
_diffrn_measurement_device_type 'Bruker Platinum 200'
_diffrn_measurement_method '\w scans'
_diffrn_radiation_monochromator 'Si-<111> channel cut crystal'
_diffrn_radiation_source synchrotron
_diffrn_radiation_type synchrotron
_diffrn_radiation_wavelength 0.77500
_diffrn_reflns_av_R_equivalents 0.0563
_diffrn_reflns_av_sigmaI/netI 0.0607
_diffrn_reflns_limit_h_max 9
_diffrn_reflns_limit_h_min -9
_diffrn_reflns_limit_k_max 13
_diffrn_reflns_limit_k_min -13
_diffrn_reflns_limit_l_max 13
_diffrn_reflns_limit_l_min -13
_diffrn_reflns_number 8626
_diffrn_reflns_theta_full 28.97
_diffrn_reflns_theta_max 28.97
_diffrn_reflns_theta_min 2.10
_diffrn_standards_decay_% 0
_diffrn_standards_interval_count 0
_diffrn_standards_interval_time 0
_diffrn_standards_number 0
_exptl_absorpt_coefficient_mu 0.291
_exptl_absorpt_correction_T_max 0.9971
_exptl_absorpt_correction_T_min 0.9771
_exptl_absorpt_correction_type multi-scan
_exptl_absorpt_process_details '(SADABS; Sheldrick, 2008<i>a</i>)'
_exptl_crystal_colour colorless
_exptl_crystal_density_diffrn 1.612
_exptl_crystal_density_method 'not measured'
_exptl_crystal_description plate
_exptl_crystal_F_000 408
_exptl_crystal_size_max 0.08
_exptl_crystal_size_mid 0.04
_exptl_crystal_size_min 0.01
_refine_diff_density_max 0.616
_refine_diff_density_min -0.329
_refine_ls_extinction_method none
_refine_ls_goodness_of_fit_ref 1.053
_refine_ls_hydrogen_treatment mixed
_refine_ls_matrix_type full
_refine_ls_number_parameters 284
_refine_ls_number_reflns 3316
_refine_ls_number_restraints 0
_refine_ls_restrained_S_all 1.053
_refine_ls_R_factor_all 0.0664
_refine_ls_R_factor_gt 0.0586
_refine_ls_shift/su_max 0.000
_refine_ls_shift/su_mean 0.000
_refine_ls_structure_factor_coef Fsqd
_refine_ls_weighting_details 'calc w=1/[\s^2^(Fo^2^)+(0.0894P)^2^+0.3941P] where P=(Fo^2^+2Fc^2^)/3'
_refine_ls_weighting_scheme calc
_refine_ls_wR_factor_gt 0.1657
_refine_ls_wR_factor_ref 0.1736
_reflns_number_gt 2793
_reflns_number_total 3316
_reflns_threshold_expression >2\s(I)
_cod_data_source_file gz3246sup1.cif
_cod_data_source_block II
_cod_database_code 2019472
_cod_database_fobs_code 2019472

loop_
_symmetry_equiv_pos_as_xyz
'x, y, z'
'-x, -y, -z'

loop_
_atom_site_type_symbol
_atom_site_label
_atom_site_fract_x
_atom_site_fract_y
_atom_site_fract_z
_atom_site_U_iso_or_equiv
_atom_site_adp_type
_atom_site_calc_flag
_atom_site_refinement_flags
_atom_site_occupancy
_atom_site_symmetry_multiplicity
_atom_site_disorder_assembly
_atom_site_disorder_group
N N1 0.7359(3) 0.59376(19) 0.75184(19) 0.0362(4) Uani d . 1 1 . .
H H1 0.756(4) 0.523(3) 0.723(3) 0.043 Uiso d . 1 1 . .
N N2 0.7615(2) 0.48032(18) 0.50441(17) 0.0307(4) Uani d . 1 1 . .
C C1 0.7269(4) 0.6403(2) 0.8742(2) 0.0443(6) Uani d . 1 1 . .
H H1A 0.7542 0.5931 0.9324 0.053 Uiso calc R 1 1 . .
C C2 0.6773(4) 0.7589(3) 0.9176(3) 0.0519(7) Uani d . 1 1 . .
H H2A 0.6685 0.7926 1.0054 0.062 Uiso calc R 1 1 . .
C C3 0.6412(4) 0.8265(2) 0.8321(3) 0.0506(7) Uani d . 1 1 . .
H H3A 0.6078 0.9077 0.8612 0.061 Uiso calc R 1 1 . .
C C4 0.6531(3) 0.7775(2) 0.7022(3) 0.0408(6) Uani d . 1 1 . .
C C5 0.7025(3) 0.6562(2) 0.6628(2) 0.0349(5) Uani d . 1 1 . .
C C6 0.6169(3) 0.8416(2) 0.6068(3) 0.0478(7) Uani d . 1 1 . .
H H6A 0.5826 0.9230 0.6308 0.057 Uiso calc R 1 1 . .
C C7 0.6308(3) 0.7880(2) 0.4836(3) 0.0461(6) Uani d . 1 1 . .
H H7A 0.6050 0.8323 0.4224 0.055 Uiso calc R 1 1 . .
C C8 0.6834(3) 0.6660(2) 0.4427(2) 0.0382(5) Uani d . 1 1 . .
C C9 0.7164(3) 0.5974(2) 0.5326(2) 0.0324(5) Uani d . 1 1 . .
C C10 0.7069(3) 0.6075(2) 0.3170(2) 0.0434(6) Uani d . 1 1 . .
H H10A 0.6892 0.6498 0.2522 0.052 Uiso calc R 1 1 . .
C C11 0.7550(3) 0.4900(3) 0.2875(2) 0.0404(5) Uani d . 1 1 . .
H H11A 0.7729 0.4514 0.2024 0.049 Uiso calc R 1 1 . .
C C12 0.7783(3) 0.4252(2) 0.3841(2) 0.0323(5) Uani d . 1 1 . .
C C13 0.8206(3) 0.2936(2) 0.3549(2) 0.0320(5) Uani d . 1 1 . .
C C14 0.8288(3) 0.2228(3) 0.2312(2) 0.0417(6) Uani d . 1 1 . .
H H14A 0.8111 0.2606 0.1630 0.050 Uiso calc R 1 1 . .
C C15 0.8625(4) 0.0983(3) 0.2063(3) 0.0481(6) Uani d . 1 1 . .
H H15A 0.8685 0.0515 0.1215 0.058 Uiso calc R 1 1 . .
C C16 0.8874(4) 0.0415(3) 0.3047(3) 0.0460(6) Uani d . 1 1 . .
H H16A 0.9099 -0.0442 0.2877 0.055 Uiso calc R 1 1 . .
C C17 0.8792(3) 0.1107(2) 0.4281(2) 0.0405(5) Uani d . 1 1 . .
H H17A 0.8965 0.0721 0.4957 0.049 Uiso calc R 1 1 . .
C C18 0.8461(3) 0.2352(2) 0.4537(2) 0.0333(5) Uani d . 1 1 . .
H H18A 0.8405 0.2814 0.5388 0.040 Uiso calc R 1 1 . .
P P1 0.76724(9) 0.26099(6) 0.85587(5) 0.0384(2) Uani d . 1 1 . .
F F1 0.8521(3) 0.37312(18) 0.78258(17) 0.0690(6) Uani d . 1 1 . .
F F2 0.6793(3) 0.15248(18) 0.92971(18) 0.0784(6) Uani d . 1 1 A .
F F3A 0.804(2) 0.1568(13) 0.7420(13) 0.091(4) Uani d P 0.474(19) 1 A 1
F F4A 0.5819(13) 0.2950(13) 0.8368(14) 0.116(5) Uani d P 0.474(19) 1 A 1
F F5A 0.820(2) 0.3753(10) 0.9812(9) 0.080(3) Uani d P 0.474(19) 1 A 1
F F6A 0.9509(18) 0.2294(14) 0.8745(16) 0.119(5) Uani d P 0.474(19) 1 A 1
F F3B 0.734(3) 0.1532(11) 0.7280(11) 0.121(5) Uani d P 0.526(19) 1 A 2
F F4B 0.5768(15) 0.2410(19) 0.7973(12) 0.157(5) Uani d P 0.526(19) 1 A 2
F F5B 0.725(2) 0.3637(10) 0.9730(10) 0.091(3) Uani d P 0.526(19) 1 A 2
F F6B 0.9614(15) 0.2823(16) 0.9148(14) 0.139(5) Uani d P 0.526(19) 1 A 2

loop_
_atom_site_aniso_label
_atom_site_aniso_U_11
_atom_site_aniso_U_22
_atom_site_aniso_U_33
_atom_site_aniso_U_12
_atom_site_aniso_U_13
_atom_site_aniso_U_23
N1 0.0400(10) 0.0288(9) 0.0394(11) 0.0091(8) 0.0056(8) 0.0075(8)
N2 0.0272(9) 0.0311(9) 0.0342(10) 0.0053(7) 0.0009(7) 0.0114(7)
C1 0.0496(14) 0.0400(13) 0.0391(13) 0.0073(10) 0.0076(11) 0.0067(10)
C2 0.0575(16) 0.0414(14) 0.0487(15) 0.0094(12) 0.0121(13) -0.0010(11)
C3 0.0444(14) 0.0330(12) 0.0684(18) 0.0095(10) 0.0087(13) 0.0016(12)
C4 0.0306(11) 0.0285(11) 0.0606(16) 0.0050(9) 0.0028(10) 0.0090(10)
C5 0.0270(10) 0.0289(11) 0.0479(13) 0.0039(8) 0.0015(9) 0.0116(9)
C6 0.0351(12) 0.0284(11) 0.080(2) 0.0074(9) -0.0009(12) 0.0144(12)
C7 0.0346(12) 0.0357(12) 0.0712(18) 0.0051(10) -0.0058(12) 0.0246(12)
C8 0.0291(10) 0.0346(11) 0.0527(14) 0.0034(9) -0.0041(10) 0.0203(10)
C9 0.0240(10) 0.0289(10) 0.0444(13) 0.0027(8) -0.0006(9) 0.0143(9)
C10 0.0404(12) 0.0463(14) 0.0481(15) 0.0051(10) -0.0042(11) 0.0274(11)
C11 0.0405(12) 0.0480(14) 0.0346(12) 0.0075(10) 0.0005(10) 0.0184(10)
C12 0.0254(10) 0.0366(11) 0.0355(11) 0.0043(8) -0.0003(9) 0.0146(9)
C13 0.0260(10) 0.0378(11) 0.0312(11) 0.0065(8) 0.0007(8) 0.0091(9)
C14 0.0423(13) 0.0487(14) 0.0332(12) 0.0115(11) 0.0007(10) 0.0092(10)
C15 0.0494(14) 0.0509(15) 0.0376(13) 0.0133(12) 0.0037(11) -0.0013(11)
C16 0.0430(13) 0.0398(13) 0.0538(15) 0.0148(10) 0.0053(11) 0.0048(11)
C17 0.0393(12) 0.0407(13) 0.0453(13) 0.0149(10) 0.0035(10) 0.0135(10)
C18 0.0332(11) 0.0360(11) 0.0319(11) 0.0107(9) 0.0023(9) 0.0092(9)
P1 0.0545(4) 0.0348(4) 0.0276(4) 0.0145(3) 0.0003(3) 0.0080(3)
F1 0.1086(16) 0.0549(10) 0.0568(11) 0.0306(10) 0.0309(10) 0.0281(8)
F2 0.1279(19) 0.0463(10) 0.0592(11) 0.0107(10) 0.0183(11) 0.0225(8)
F3A 0.162(9) 0.059(6) 0.071(8) 0.064(7) 0.051(7) 0.015(5)
F4A 0.058(4) 0.165(8) 0.194(12) 0.058(5) 0.043(6) 0.143(9)
F5A 0.145(8) 0.046(3) 0.027(2) -0.009(5) 0.003(4) 0.0034(17)
F6A 0.100(8) 0.139(8) 0.178(13) 0.086(7) 0.036(7) 0.092(8)
F3B 0.246(14) 0.045(4) 0.034(3) -0.016(5) 0.002(6) -0.005(2)
F4B 0.077(5) 0.292(14) 0.102(6) 0.049(7) -0.027(4) 0.051(8)
F5B 0.164(9) 0.047(4) 0.057(4) 0.024(5) 0.054(6) 0.007(3)
F6B 0.073(5) 0.189(11) 0.141(8) -0.008(6) -0.063(6) 0.065(8)

loop_
_atom_type_symbol
_atom_type_description
_atom_type_scat_dispersion_real
_atom_type_scat_dispersion_imag
_atom_type_scat_source
C C -0.0020 0.0020 'L. Kissel & R.H. Pratt, Acta Cryst A (1990), A46, 170-175'
H H 0.0000 0.0000 'International Tables Vol C Tables 4.2.6.8 and 6.1.1.4'
N N -0.0031 0.0040 'L. Kissel & R.H. Pratt, Acta Cryst A (1990), A46, 170-175'
F F -0.0053 0.0125 'L. Kissel & R.H. Pratt, Acta Cryst A (1990), A46, 170-175'
P P 0.1013 0.1134 'L. Kissel & R.H. Pratt, Acta Cryst A (1990), A46, 170-175'

loop_
_geom_angle_atom_site_label_1
_geom_angle_atom_site_label_2
_geom_angle_atom_site_label_3
_geom_angle
C1 N1 C5 123.9(2)
C1 N1 H1 122(2)
C5 N1 H1 114(2)
C12 N2 C9 118.40(19)
N1 C1 C2 119.7(3)
N1 C1 H1A 120.2
C2 C1 H1A 120.2
C3 C2 C1 119.2(3)
C3 C2 H2A 120.4
C1 C2 H2A 120.4
C2 C3 C4 120.9(2)
C2 C3 H3A 119.5
C4 C3 H3A 119.5
C3 C4 C5 117.8(2)
C3 C4 C6 124.4(2)
C5 C4 C6 117.8(2)
N1 C5 C4 118.6(2)
N1 C5 C9 119.4(2)
C4 C5 C9 122.0(2)
C7 C6 C4 121.0(2)
C7 C6 H6A 119.5
C4 C6 H6A 119.5
C6 C7 C8 121.7(2)
C6 C7 H7A 119.2
C8 C7 H7A 119.2
C10 C8 C9 115.8(2)
C10 C8 C7 124.6(2)
C9 C8 C7 119.6(2)
N2 C9 C8 124.6(2)
N2 C9 C5 117.49(19)
C8 C9 C5 117.9(2)
C11 C10 C8 120.1(2)
C11 C10 H10A 119.9
C8 C10 H10A 119.9
C10 C11 C12 120.1(2)
C10 C11 H11A 119.9
C12 C11 H11A 119.9
N2 C12 C11 120.9(2)
N2 C12 C13 117.37(18)
C11 C12 C13 121.7(2)
C14 C13 C18 118.3(2)
C14 C13 C12 122.1(2)
C18 C13 C12 119.5(2)
C15 C14 C13 120.9(2)
C15 C14 H14A 119.5
C13 C14 H14A 119.5
C14 C15 C16 120.2(2)
C14 C15 H15A 119.9
C16 C15 H15A 119.9
C15 C16 C17 119.5(2)
C15 C16 H16A 120.3
C17 C16 H16A 120.3
C18 C17 C16 120.7(2)
C18 C17 H17A 119.6
C16 C17 H17A 119.6
C17 C18 C13 120.3(2)
C17 C18 H18A 119.8
C13 C18 H18A 119.8
F4B P1 F6A 157.0(7)
F4B P1 F6B 179.5(8)
F4B P1 F3A 90.4(10)
F6B P1 F3A 89.5(10)
F6A P1 F3B 87.2(11)
F6B P1 F3B 109.5(12)
F6A P1 F4A 179.2(6)
F6B P1 F4A 156.5(7)
F3A P1 F4A 112.8(9)
F3B P1 F4A 93.1(11)
F4B P1 F5B 88.8(6)
F6A P1 F5B 113.1(6)
F6B P1 F5B 91.2(6)
F3A P1 F5B 178.3(8)
F3B P1 F5B 159.2(12)
F4B P1 F5A 113.7(6)
F6A P1 F5A 88.9(6)
F3A P1 F5A 155.4(10)
F3B P1 F5A 174.4(10)
F4A P1 F5A 90.7(6)
F4B P1 F2 87.4(6)
F6A P1 F2 87.9(5)
F6B P1 F2 93.1(6)
F3A P1 F2 93.4(6)
F3B P1 F2 91.5(5)
F4A P1 F2 92.8(3)
F5B P1 F2 85.0(4)
F5A P1 F2 92.5(4)
F4B P1 F1 91.6(6)
F6A P1 F1 93.5(5)
F6B P1 F1 87.9(6)
F3A P1 F1 87.9(6)
F3B P1 F1 89.4(5)
F4A P1 F1 85.8(3)
F5B P1 F1 93.7(4)
F5A P1 F1 86.8(4)
F2 P1 F1 178.37(12)

loop_
_geom_bond_atom_site_label_1
_geom_bond_atom_site_label_2
_geom_bond_distance
N1 C1 1.320(3)
N1 C5 1.357(3)
N1 H1 0.80(3)
N2 C12 1.329(3)
N2 C9 1.347(3)
C1 C2 1.391(4)
C1 H1A 0.9500
C2 C3 1.372(4)
C2 H2A 0.9500
C3 C4 1.403(4)
C3 H3A 0.9500
C4 C5 1.412(3)
C4 C6 1.434(4)
C5 C9 1.428(3)
C6 C7 1.348(4)
C6 H6A 0.9500
C7 C8 1.433(3)
C7 H7A 0.9500
C8 C10 1.401(4)
C8 C9 1.411(3)
C10 C11 1.364(4)
C10 H10A 0.9500
C11 C12 1.423(3)
C11 H11A 0.9500
C12 C13 1.484(3)
C13 C14 1.393(3)
C13 C18 1.403(3)
C14 C15 1.384(4)
C14 H14A 0.9500
C15 C16 1.385(4)
C15 H15A 0.9500
C16 C17 1.385(4)
C16 H16A 0.9500
C17 C18 1.381(3)
C17 H17A 0.9500
C18 H18A 0.9500
P1 F4B 1.514(10)
P1 F6A 1.535(9)
P1 F6B 1.538(8)
P1 F3A 1.541(9)
P1 F3B 1.555(10)
P1 F4A 1.561(8)
P1 F5B 1.571(9)
P1 F5A 1.571(9)
P1 F2 1.5830(18)
P1 F1 1.6027(17)

loop_
_geom_hbond_atom_site_label_D
_geom_hbond_atom_site_label_H
_geom_hbond_atom_site_label_A
_geom_hbond_site_symmetry_A
_geom_hbond_distance_DH
_geom_hbond_distance_HA
_geom_hbond_distance_DA
_geom_hbond_angle_DHA
_geom_hbond_publ_flag
N1 H1 F1 1_555 0.80(3) 2.14(3) 2.806(3) 140(3) n

loop_
_geom_torsion_atom_site_label_1
_geom_torsion_atom_site_label_2
_geom_torsion_atom_site_label_3
_geom_torsion_atom_site_label_4
_geom_torsion
C5 N1 C1 C2 1.3(4)
N1 C1 C2 C3 -1.0(4)
C1 C2 C3 C4 0.2(4)
C2 C3 C4 C5 0.3(4)
C2 C3 C4 C6 179.7(2)
C1 N1 C5 C4 -0.8(3)
C1 N1 C5 C9 179.8(2)
C3 C4 C5 N1 0.0(3)
C6 C4 C5 N1 -179.5(2)
C3 C4 C5 C9 179.3(2)
C6 C4 C5 C9 -0.1(3)
C3 C4 C6 C7 -179.8(2)
C5 C4 C6 C7 -0.4(4)
C4 C6 C7 C8 -0.5(4)
C6 C7 C8 C10 -177.6(2)
C6 C7 C8 C9 2.0(4)
C12 N2 C9 C8 0.7(3)
C12 N2 C9 C5 -178.81(18)
C10 C8 C9 N2 -2.4(3)
C7 C8 C9 N2 178.04(19)
C10 C8 C9 C5 177.2(2)
C7 C8 C9 C5 -2.4(3)
N1 C5 C9 N2 0.5(3)
C4 C5 C9 N2 -178.88(19)
N1 C5 C9 C8 -179.09(19)
C4 C5 C9 C8 1.5(3)
C9 C8 C10 C11 1.3(3)
C7 C8 C10 C11 -179.1(2)
C8 C10 C11 C12 1.1(4)
C9 N2 C12 C11 1.9(3)
C9 N2 C12 C13 -177.57(18)
C10 C11 C12 N2 -2.9(3)
C10 C11 C12 C13 176.6(2)
N2 C12 C13 C14 175.5(2)
C11 C12 C13 C14 -3.9(3)
N2 C12 C13 C18 -1.9(3)
C11 C12 C13 C18 178.7(2)
C18 C13 C14 C15 -0.4(4)
C12 C13 C14 C15 -177.8(2)
C13 C14 C15 C16 0.4(4)
C14 C15 C16 C17 -0.3(4)
C15 C16 C17 C18 0.2(4)
C16 C17 C18 C13 -0.1(4)
C14 C13 C18 C17 0.2(3)
C12 C13 C18 C17 177.8(2)
